data_2228418
loop_
_publ_author_name
'Ikhile, Monisola I.'
'Bala, Muhammad D.'

_publ_section_title
;
 1,3-Bis(2,6-diisopropylphenyl)-4,5-dihydro-1<i>H</i>-imidazol-3-ium
 triiodide
;
_journal_coeditor_code IS2624
_journal_issue 12
_journal_name_full 'Acta Crystallographica Section E'
_journal_page_first o3121
_journal_paper_doi 10.1107/S1600536810045228
_journal_volume 66
_journal_year 2010
_chemical_formula_iupac 'C27 H39 N2 +, I3 -'
_chemical_formula_moiety 'C27 H39 N2 +, I3 -'
_chemical_formula_sum 'C27 H39 I3 N2'
_chemical_formula_weight 772.30
_chemical_name_systematic
;
1,3-Bis(2,6-diisopropylphenyl)-4,5-dihydro-1<i>H</i>-imidazol-3-ium
triiodide
;
_space_group_IT_number 12
_symmetry_cell_setting monoclinic
_symmetry_space_group_name_Hall '-C 2y'
_symmetry_space_group_name_H-M 'C 1 2/m 1'
_atom_sites_solution_hydrogens geom
_atom_sites_solution_primary direct
_atom_sites_solution_secondary difmap
_audit_creation_method SHELXL-97
_cell_angle_alpha 90.00
_cell_angle_beta 129.4560(10)
_cell_angle_gamma 90.00
_cell_formula_units_Z 4
_cell_length_a 18.0288(5)
_cell_length_b 15.4554(5)
_cell_length_c 13.8457(6)
_cell_measurement_reflns_used 3850
_cell_measurement_temperature 173(2)
_cell_measurement_theta_max 28.14
_cell_measurement_theta_min 2.93
_cell_volume 2978.81(19)
_computing_cell_refinement 'SAINT (Bruker, 2005)'
_computing_data_collection 'APEX2 (Bruker, 2005)'
_computing_data_reduction 'SAINT (Bruker, 2005)'
_computing_molecular_graphics 'SHELXTL (Sheldrick, 2008)'
_computing_publication_material 'SHELXTL (Sheldrick, 2008)'
_computing_structure_refinement 'SHELXL97 (Sheldrick, 2008)'
_computing_structure_solution 'SHELXS97 (Sheldrick, 2008)'
_diffrn_ambient_temperature 173(2)
_diffrn_measured_fraction_theta_full 0.980
_diffrn_measured_fraction_theta_max 0.980
_diffrn_measurement_device_type 'Bruker APEXII CCD'
_diffrn_measurement_method '\f and \w'
_diffrn_radiation_monochromator graphite
_diffrn_radiation_source 'fine-focus sealed tube'
_diffrn_radiation_type MoK\a
_diffrn_radiation_wavelength 0.71073
_diffrn_reflns_av_R_equivalents 0.0484
_diffrn_reflns_av_sigmaI/netI 0.0406
_diffrn_reflns_limit_h_max 24
_diffrn_reflns_limit_h_min -17
_diffrn_reflns_limit_k_max 18
_diffrn_reflns_limit_k_min -20
_diffrn_reflns_limit_l_max 11
_diffrn_reflns_limit_l_min -18
_diffrn_reflns_number 12244
_diffrn_reflns_theta_full 28.33
_diffrn_reflns_theta_max 28.33
_diffrn_reflns_theta_min 1.90
_diffrn_standards_number 0
_exptl_absorpt_coefficient_mu 3.164
_exptl_absorpt_correction_T_max 0.6420
_exptl_absorpt_correction_T_min 0.4380
_exptl_absorpt_correction_type integration
_exptl_absorpt_process_details
;
(<i>XPREP</i>; Bruker, 2005)
;
_exptl_crystal_colour brown
_exptl_crystal_density_diffrn 1.722
_exptl_crystal_density_method 'not measured'
_exptl_crystal_description block
_exptl_crystal_F_000 1496
_exptl_crystal_size_max 0.39
_exptl_crystal_size_mid 0.22
_exptl_crystal_size_min 0.14
_refine_diff_density_max 1.916
_refine_diff_density_min -1.296
_refine_ls_extinction_method none
_refine_ls_goodness_of_fit_ref 0.965
_refine_ls_hydrogen_treatment constr
_refine_ls_matrix_type full
_refine_ls_number_parameters 155
_refine_ls_number_reflns 3772
_refine_ls_number_restraints 0
_refine_ls_restrained_S_all 0.965
_refine_ls_R_factor_all 0.0650
_refine_ls_R_factor_gt 0.0392
_refine_ls_shift/su_max 0.026
_refine_ls_shift/su_mean 0.002
_refine_ls_structure_factor_coef Fsqd
_refine_ls_weighting_details 'calc w=1/[\s^2^(Fo^2^)+(0.0650P)^2^+5.5612P] where P=(Fo^2^+2Fc^2^)/3'
_refine_ls_weighting_scheme calc
_refine_ls_wR_factor_gt 0.1035
_refine_ls_wR_factor_ref 0.1215
_reflns_number_gt 2536
_reflns_number_total 3772
_reflns_threshold_expression I>2sigma(I)
_cod_data_source_file is2624.cif
_cod_data_source_block I
_cod_original_cell_volume 2978.81(18)
_cod_original_sg_symbol_H-M 'C 2/m'
_cod_database_code 2228418
_cod_database_fobs_code 2228418

loop_
_symmetry_equiv_pos_as_xyz
'x, y, z'
'-x, y, -z'
'x+1/2, y+1/2, z'
'-x+1/2, y+1/2, -z'
'-x, -y, -z'
'x, -y, z'
'-x+1/2, -y+1/2, -z'
'x+1/2, -y+1/2, z'

loop_
_atom_site_type_symbol
_atom_site_label
_atom_site_fract_x
_atom_site_fract_y
_atom_site_fract_z
_atom_site_U_iso_or_equiv
_atom_site_adp_type
_atom_site_calc_flag
_atom_site_refinement_flags
_atom_site_occupancy
_atom_site_disorder_assembly
_atom_site_disorder_group
C C1 0.3529(2) 0.3426(2) 0.2270(3) 0.0250(7) Uani d . 1 . .
C C2 0.3463(2) 0.3008(2) 0.3116(3) 0.0277(7) Uani d . 1 . .
C C3 0.3832(3) 0.2177(2) 0.3478(3) 0.0328(8) Uani d . 1 . .
H H3 0.3808 0.1876 0.4055 0.039 Uiso calc R 1 . .
C C4 0.4236(3) 0.1775(2) 0.3015(4) 0.0388(9) Uani d . 1 . .
H H4 0.4480 0.1203 0.3274 0.047 Uiso calc R 1 . .
C C5 0.4285(3) 0.2201(2) 0.2178(3) 0.0354(8) Uani d . 1 . .
H H5 0.4569 0.1919 0.1873 0.043 Uiso calc R 1 . .
C C6 0.3926(2) 0.3033(2) 0.1777(3) 0.0296(7) Uani d . 1 . .
C C7 0.4002(3) 0.3505(2) 0.0879(3) 0.0332(8) Uani d . 1 . .
H H7 0.3583 0.4031 0.0567 0.040 Uiso calc R 1 . .
C C8 0.3653(4) 0.2949(3) -0.0245(4) 0.0578(13) Uani d . 1 . .
H H8A 0.3638 0.3297 -0.0849 0.087 Uiso calc R 1 . .
H H8B 0.3006 0.2734 -0.0640 0.087 Uiso calc R 1 . .
H H8C 0.4090 0.2459 0.0029 0.087 Uiso calc R 1 . .
C C9 0.5022(3) 0.3801(4) 0.1556(4) 0.0573(13) Uani d . 1 . .
H H9A 0.5240 0.4145 0.2289 0.086 Uiso calc R 1 . .
H H9B 0.5050 0.4156 0.0992 0.086 Uiso calc R 1 . .
H H9C 0.5440 0.3296 0.1825 0.086 Uiso calc R 1 . .
C C10 0.3020(3) 0.3437(2) 0.3629(3) 0.0310(8) Uani d . 1 . .
H H10 0.2700 0.3981 0.3141 0.037 Uiso calc R 1 . .
C C11 0.3788(4) 0.3692(5) 0.4980(4) 0.080(2) Uani d . 1 . .
H H11A 0.4077 0.3170 0.5497 0.120 Uiso calc R 1 . .
H H11B 0.3500 0.4040 0.5259 0.120 Uiso calc R 1 . .
H H11C 0.4284 0.4031 0.5062 0.120 Uiso calc R 1 . .
C C12 0.2256(5) 0.2874(4) 0.3461(6) 0.0741(17) Uani d . 1 . .
H H12A 0.1784 0.2701 0.2582 0.111 Uiso calc R 1 . .
H H12B 0.1932 0.3200 0.3706 0.111 Uiso calc R 1 . .
H H12C 0.2557 0.2356 0.3986 0.111 Uiso calc R 1 . .
C C13 0.3643(3) 0.5000 0.2404(4) 0.0239(9) Uani d S 1 . .
H H13 0.4304 0.5000 0.3122 0.029 Uiso calc SR 1 . .
C C14 0.2147(2) 0.4503(2) 0.0778(3) 0.0298(7) Uani d . 1 . .
H H14A 0.1690 0.4272 0.0882 0.036 Uiso calc R 1 . .
H H14B 0.1980 0.4272 -0.0005 0.036 Uiso calc R 1 . .
N N1 0.31536(19) 0.42912(17) 0.1873(2) 0.0250(6) Uani d . 1 . .
I I1 0.24578(3) 0.0000 0.27734(5) 0.06328(17) Uani d S 1 . .
I I2 0.34949(3) 0.0000 0.54335(4) 0.05203(15) Uani d S 1 . .
I I3 0.45122(3) 0.0000 0.81697(5) 0.06143(17) Uani d S 1 . .

loop_
_atom_site_aniso_label
_atom_site_aniso_U_11
_atom_site_aniso_U_22
_atom_site_aniso_U_33
_atom_site_aniso_U_12
_atom_site_aniso_U_13
_atom_site_aniso_U_23
C1 0.0219(16) 0.0203(15) 0.0278(14) -0.0005(12) 0.0134(12) -0.0018(12)
C2 0.0229(16) 0.0261(17) 0.0252(14) -0.0019(13) 0.0111(13) -0.0014(12)
C3 0.0311(19) 0.0298(19) 0.0313(16) -0.0006(15) 0.0170(14) 0.0027(14)
C4 0.035(2) 0.0253(19) 0.045(2) 0.0043(16) 0.0201(17) 0.0037(15)
C5 0.034(2) 0.0302(19) 0.0416(18) 0.0031(16) 0.0240(16) -0.0041(15)
C6 0.0221(17) 0.0294(18) 0.0328(15) -0.0029(14) 0.0153(14) -0.0042(14)
C7 0.0312(19) 0.0338(19) 0.0393(17) 0.0014(15) 0.0246(16) -0.0014(15)
C8 0.068(3) 0.060(3) 0.038(2) -0.019(3) 0.030(2) -0.011(2)
C9 0.048(3) 0.081(4) 0.051(2) -0.027(3) 0.035(2) -0.012(2)
C10 0.0318(18) 0.0329(19) 0.0272(15) 0.0007(15) 0.0182(14) -0.0011(14)
C11 0.050(3) 0.115(5) 0.043(2) 0.019(3) 0.015(2) -0.035(3)
C12 0.103(5) 0.059(3) 0.118(5) -0.025(3) 0.097(4) -0.029(3)
C13 0.021(2) 0.026(2) 0.0233(19) 0.000 0.0131(17) 0.000
C14 0.0198(16) 0.0267(18) 0.0303(15) 0.0005(13) 0.0101(13) -0.0013(13)
N1 0.0201(13) 0.0214(14) 0.0267(12) 0.0006(11) 0.0118(11) 0.0002(10)
I1 0.0473(3) 0.0391(3) 0.0848(3) 0.000 0.0333(2) 0.000
I2 0.0325(2) 0.0354(2) 0.0847(3) 0.000 0.0356(2) 0.000
I3 0.0361(2) 0.0614(3) 0.0792(3) 0.000 0.0331(2) 0.000

loop_
_atom_type_symbol
_atom_type_description
_atom_type_scat_dispersion_real
_atom_type_scat_dispersion_imag
_atom_type_scat_source
C C 0.0033 0.0016 'International Tables Vol C Tables 4.2.6.8 and 6.1.1.4'
H H 0.0000 0.0000 'International Tables Vol C Tables 4.2.6.8 and 6.1.1.4'
N N 0.0061 0.0033 'International Tables Vol C Tables 4.2.6.8 and 6.1.1.4'
I I -0.4742 1.8119 'International Tables Vol C Tables 4.2.6.8 and 6.1.1.4'

loop_
_geom_angle_atom_site_label_1
_geom_angle_atom_site_label_2
_geom_angle_atom_site_label_3
_geom_angle_site_symmetry_1
_geom_angle_site_symmetry_3
_geom_angle
_geom_angle_publ_flag
C6 C1 C2 . . 123.1(3) ?
C6 C1 N1 . . 118.5(3) ?
C2 C1 N1 . . 118.4(3) ?
C3 C2 C1 . . 116.8(3) ?
C3 C2 C10 . . 120.7(3) ?
C1 C2 C10 . . 122.5(3) ?
C4 C3 C2 . . 121.5(3) ?
C4 C3 H3 . . 119.3 ?
C2 C3 H3 . . 119.3 ?
C5 C4 C3 . . 120.4(3) ?
C5 C4 H4 . . 119.8 ?
C3 C4 H4 . . 119.8 ?
C4 C5 C6 . . 120.9(4) ?
C4 C5 H5 . . 119.5 ?
C6 C5 H5 . . 119.5 ?
C5 C6 C1 . . 117.3(3) ?
C5 C6 C7 . . 120.7(3) ?
C1 C6 C7 . . 121.9(3) ?
C9 C7 C8 . . 110.7(3) ?
C9 C7 C6 . . 110.2(3) ?
C8 C7 C6 . . 111.8(3) ?
C9 C7 H7 . . 108.0 ?
C8 C7 H7 . . 108.0 ?
C6 C7 H7 . . 108.0 ?
C7 C8 H8A . . 109.5 ?
C7 C8 H8B . . 109.5 ?
H8A C8 H8B . . 109.5 ?
C7 C8 H8C . . 109.5 ?
H8A C8 H8C . . 109.5 ?
H8B C8 H8C . . 109.5 ?
C7 C9 H9A . . 109.5 ?
C7 C9 H9B . . 109.5 ?
H9A C9 H9B . . 109.5 ?
C7 C9 H9C . . 109.5 ?
H9A C9 H9C . . 109.5 ?
H9B C9 H9C . . 109.5 ?
C11 C10 C12 . . 111.6(4) ?
C11 C10 C2 . . 110.7(3) ?
C12 C10 C2 . . 112.0(3) ?
C11 C10 H10 . . 107.5 ?
C12 C10 H10 . . 107.5 ?
C2 C10 H10 . . 107.5 ?
C10 C11 H11A . . 109.5 ?
C10 C11 H11B . . 109.5 ?
H11A C11 H11B . . 109.5 ?
C10 C11 H11C . . 109.5 ?
H11A C11 H11C . . 109.5 ?
H11B C11 H11C . . 109.5 ?
C10 C12 H12A . . 109.5 ?
C10 C12 H12B . . 109.5 ?
H12A C12 H12B . . 109.5 ?
C10 C12 H12C . . 109.5 ?
H12A C12 H12C . . 109.5 ?
H12B C12 H12C . . 109.5 ?
N1 C13 N1 . 6_565 114.6(4) ?
N1 C13 H13 . . 122.7 ?
N1 C13 H13 6_565 . 122.7 ?
N1 C14 C14 . 6_565 102.77(16) ?
N1 C14 H14A . . 111.2 ?
C14 C14 H14A 6_565 . 111.2 ?
N1 C14 H14B . . 111.2 ?
C14 C14 H14B 6_565 . 111.2 ?
H14A C14 H14B . . 109.1 ?
C13 N1 C1 . . 125.5(3) ?
C13 N1 C14 . . 109.9(3) ?
C1 N1 C14 . . 124.6(3) ?
I1 I2 I3 . . 178.309(18) ?

loop_
_geom_bond_atom_site_label_1
_geom_bond_atom_site_label_2
_geom_bond_site_symmetry_2
_geom_bond_distance
_geom_bond_publ_flag
C1 C6 . 1.403(5) ?
C1 C2 . 1.407(5) ?
C1 N1 . 1.441(4) ?
C2 C3 . 1.386(5) ?
C2 C10 . 1.518(5) ?
C3 C4 . 1.384(5) ?
C3 H3 . 0.9500 ?
C4 C5 . 1.385(5) ?
C4 H4 . 0.9500 ?
C5 C6 . 1.388(5) ?
C5 H5 . 0.9500 ?
C6 C7 . 1.520(5) ?
C7 C9 . 1.511(5) ?
C7 C8 . 1.521(5) ?
C7 H7 . 1.0000 ?
C8 H8A . 0.9800 ?
C8 H8B . 0.9800 ?
C8 H8C . 0.9800 ?
C9 H9A . 0.9800 ?
C9 H9B . 0.9800 ?
C9 H9C . 0.9800 ?
C10 C11 . 1.509(5) ?
C10 C12 . 1.518(6) ?
C10 H10 . 1.0000 ?
C11 H11A . 0.9800 ?
C11 H11B . 0.9800 ?
C11 H11C . 0.9800 ?
C12 H12A . 0.9800 ?
C12 H12B . 0.9800 ?
C12 H12C . 0.9800 ?
C13 N1 . 1.302(3) ?
C13 N1 6_565 1.302(3) ?
C13 H13 . 0.9500 ?
C14 N1 . 1.484(4) ?
C14 C14 6_565 1.535(7) ?
C14 H14A . 0.9900 ?
C14 H14B . 0.9900 ?
I1 I2 . 2.8824(7) ?
I2 I3 . 2.9808(7) ?

loop_
_geom_torsion_atom_site_label_1
_geom_torsion_atom_site_label_2
_geom_torsion_atom_site_label_3
_geom_torsion_atom_site_label_4
_geom_torsion_site_symmetry_1
_geom_torsion_site_symmetry_2
_geom_torsion_site_symmetry_3
_geom_torsion_site_symmetry_4
_geom_torsion
_geom_torsion_publ_flag
C6 C1 C2 C3 . . . . 1.3(5) ?
N1 C1 C2 C3 . . . . -180.0(3) ?
C6 C1 C2 C10 . . . . -179.2(3) ?
N1 C1 C2 C10 . . . . -0.5(4) ?
C1 C2 C3 C4 . . . . -0.7(5) ?
C10 C2 C3 C4 . . . . 179.8(3) ?
C2 C3 C4 C5 . . . . 0.4(6) ?
C3 C4 C5 C6 . . . . -0.5(6) ?
C4 C5 C6 C1 . . . . 1.0(5) ?
C4 C5 C6 C7 . . . . 178.7(3) ?
C2 C1 C6 C5 . . . . -1.4(5) ?
N1 C1 C6 C5 . . . . 179.8(3) ?
C2 C1 C6 C7 . . . . -179.1(3) ?
N1 C1 C6 C7 . . . . 2.2(5) ?
C5 C6 C7 C9 . . . . -74.3(4) ?
C1 C6 C7 C9 . . . . 103.2(4) ?
C5 C6 C7 C8 . . . . 49.3(5) ?
C1 C6 C7 C8 . . . . -133.2(4) ?
C3 C2 C10 C11 . . . . 72.8(5) ?
C1 C2 C10 C11 . . . . -106.7(4) ?
C3 C2 C10 C12 . . . . -52.4(5) ?
C1 C2 C10 C12 . . . . 128.1(4) ?
N1 C13 N1 C1 6_565 . . . 179.3(2) ?
N1 C13 N1 C14 6_565 . . . 0.1(5) ?
C6 C1 N1 C13 . . . . -89.2(4) ?
C2 C1 N1 C13 . . . . 92.0(4) ?
C6 C1 N1 C14 . . . . 89.9(4) ?
C2 C1 N1 C14 . . . . -88.9(4) ?
C14 C14 N1 C13 6_565 . . . -0.1(3) ?
C14 C14 N1 C1 6_565 . . . -179.3(3) ?
